data_4321298
loop_
_publ_author_name
'Hiroyasu Sugiyama'
'Md. Munkir Hossain'
'Yong-Shou Lin'
'Kazuko Matsumoto'

_publ_section_title
;
 Syntheses of Ketonated Disulfide-Bridged Diruthenium Complexes via C-H
 Bond Activation and C-S Bond Formation
;
_journal_name_full 'Inorganic Chemistry'
_journal_page_first 3948
_journal_page_last 3956
_journal_paper_doi 10.1021/ic0000855
_journal_volume 39
_journal_year 2000
_chemical_formula_sum 'C34 H60 F9 N5 O23 P4 Ru2 S5'
_chemical_formula_weight 1564.19
_chemical_name_systematic
; 
 ? 
;
_space_group_IT_number 14
_symmetry_cell_setting monoclinic
_symmetry_space_group_name_Hall '-P 2yn'
_symmetry_space_group_name_H-M 'P 1 21/n 1'
_atom_sites_solution_hydrogens geom
_atom_sites_solution_primary direct
_atom_sites_solution_secondary difmap
_audit_creation_method SHELXL-97
_cell_angle_alpha 90.00
_cell_angle_beta 90.8310(10)
_cell_angle_gamma 90.00
_cell_formula_units_Z 4
_cell_length_a 15.7178(7)
_cell_length_b 24.4198(11)
_cell_length_c 16.8492(8)
_cell_measurement_temperature 223(2)
_cell_volume 6466.5(5)
_computing_structure_refinement 'SHELXL-97 (Sheldrick, 1997)'
_computing_structure_solution 'SHELXS-97 (Sheldrick, 1990)'
_diffrn_ambient_temperature 293(2)
_diffrn_measured_fraction_theta_full 0.852
_diffrn_measured_fraction_theta_max 0.852
_diffrn_radiation_monochromator graphite
_diffrn_radiation_source 'fine-focus sealed tube'
_diffrn_radiation_type MoK\a
_diffrn_radiation_wavelength 0.71073
_diffrn_reflns_av_R_equivalents 0.0214
_diffrn_reflns_av_sigmaI/netI 0.0428
_diffrn_reflns_limit_h_max 20
_diffrn_reflns_limit_h_min -14
_diffrn_reflns_limit_k_max 31
_diffrn_reflns_limit_k_min -25
_diffrn_reflns_limit_l_max 21
_diffrn_reflns_limit_l_min -13
_diffrn_reflns_number 22192
_diffrn_reflns_theta_full 27.59
_diffrn_reflns_theta_max 27.59
_diffrn_reflns_theta_min 1.47
_exptl_absorpt_coefficient_mu 0.824
_exptl_crystal_colour yellow
_exptl_crystal_density_diffrn 1.607
_exptl_crystal_density_method 'not measured'
_exptl_crystal_description prismatic
_exptl_crystal_F_000 3168
_exptl_crystal_size_max 0.4
_exptl_crystal_size_mid 0.3
_exptl_crystal_size_min 0.3
_refine_diff_density_max 1.009
_refine_diff_density_min -0.929
_refine_diff_density_rms 0.109
_refine_ls_extinction_method none
_refine_ls_goodness_of_fit_ref 1.011
_refine_ls_hydrogen_treatment mixed
_refine_ls_matrix_type full
_refine_ls_number_parameters 763
_refine_ls_number_reflns 12765
_refine_ls_number_restraints 56
_refine_ls_restrained_S_all 1.031
_refine_ls_R_factor_all 0.0961
_refine_ls_R_factor_gt 0.0659
_refine_ls_shift/su_max 0.099
_refine_ls_shift/su_mean 0.001
_refine_ls_structure_factor_coef Fsqd
_refine_ls_weighting_details 'calc w=1/[\s^2^(Fo^2^)+(0.1484P)^2^+0.0000P] where P=(Fo^2^+2Fc^2^)/3'
_refine_ls_weighting_scheme calc
_refine_ls_wR_factor_gt 0.1953
_refine_ls_wR_factor_ref 0.2191
_reflns_number_gt 8450
_reflns_number_total 12765
_reflns_threshold_expression >2sigma(I)
_cod_data_source_file ic0000855_3.cif
_cod_data_source_block C34H60F9N5O23P4Ru2S5
_cod_original_sg_symbol_H-M 'P 1 21/n 1 '
_cod_database_code 4321298

loop_
_symmetry_equiv_pos_as_xyz
'x, y, z'
'-x+1/2, y+1/2, -z+1/2'
'-x, -y, -z'
'x-1/2, -y-1/2, z-1/2'

loop_
_atom_site_label
_atom_site_type_symbol
_atom_site_fract_x
_atom_site_fract_y
_atom_site_fract_z
_atom_site_U_iso_or_equiv
_atom_site_adp_type
_atom_site_occupancy
_atom_site_symmetry_multiplicity
_atom_site_calc_flag
_atom_site_refinement_flags
_atom_site_disorder_assembly
_atom_site_disorder_group
Ru1 Ru 0.22263(3) 0.124885(16) 0.89910(3) 0.04421(16) Uani 1 1 d . . .
Ru2 Ru 0.28694(3) 0.117305(17) 0.56748(3) 0.04752(16) Uani 1 1 d . . .
S1 S 0.25376(8) 0.09079(5) 0.77305(8) 0.0418(3) Uani 1 1 d . . .
S2 S 0.27964(11) 0.15463(5) 0.69726(9) 0.0533(4) Uani 1 1 d . . .
P1 P 0.20663(11) 0.03923(6) 0.94608(11) 0.0575(4) Uani 1 1 d . . .
P2 P 0.08382(11) 0.13555(7) 0.87420(13) 0.0614(5) Uani 1 1 d . . .
P3 P 0.27983(12) 0.20354(6) 0.52418(11) 0.0603(4) Uani 1 1 d . . .
P4 P 0.42888(13) 0.11921(7) 0.56929(13) 0.0620(4) Uani 1 1 d . . .
N1 N 0.2194(4) 0.1520(2) 1.0157(4) 0.0634(14) Uani 1 1 d . . .
N2 N 0.2422(3) 0.20660(19) 0.8637(3) 0.0547(12) Uani 1 1 d . . .
N3 N 0.2815(4) 0.0838(2) 0.4535(4) 0.0629(14) Uani 1 1 d . . .
N4 N 0.2857(3) 0.03510(19) 0.6068(3) 0.0584(13) Uani 1 1 d . . .
N5 N 0.1527(4) 0.1042(2) 0.5657(4) 0.0704(16) Uani 1 1 d . . .
O1 O 0.3590(2) 0.12401(14) 0.9088(3) 0.0486(9) Uani 1 1 d . . .
O2 O 0.7536(4) 0.1241(2) 0.8948(5) 0.108(2) Uani 1 1 d . . .
O3 O 0.2126(7) -0.0055(5) 0.8791(9) 0.068(3) Uani 0.60 1 d P . .
O4 O 0.1143(6) 0.0234(4) 0.9822(6) 0.081(3) Uani 0.60 1 d P . .
O5 O 0.2625(6) 0.0207(4) 1.0191(6) 0.078(2) Uani 0.60 1 d P . .
O3B O 0.1686(10) -0.0030(7) 0.8873(14) 0.069(5) Uani 0.40 1 d P . .
O4B O 0.1729(13) 0.0296(6) 1.0308(10) 0.099(5) Uani 0.40 1 d P . .
O5B O 0.3035(9) 0.0106(5) 0.9630(9) 0.076(3) Uani 0.40 1 d P . .
O6 O 0.0744(3) 0.1759(2) 0.8014(5) 0.097(2) Uani 1 1 d . . .
O7 O 0.0231(3) 0.0861(2) 0.8544(3) 0.0725(13) Uani 1 1 d . . .
O8 O 0.0252(3) 0.1591(3) 0.9414(5) 0.101(2) Uani 1 1 d . . .
O9 O 0.3215(4) 0.2178(3) 0.4416(4) 0.0960(18) Uani 1 1 d . . .
O10 O 0.3289(4) 0.24492(16) 0.5805(4) 0.0818(15) Uani 1 1 d . . .
O11 O 0.1882(3) 0.2296(2) 0.5109(4) 0.0831(16) Uani 1 1 d . . .
O12 O 0.4631(6) 0.0587(4) 0.5668(8) 0.098(3) Uani 0.66 1 d P . .
O13 O 0.4820(6) 0.1532(4) 0.5108(8) 0.108(3) Uani 0.66 1 d P . .
O14 O 0.4763(5) 0.1374(3) 0.6526(6) 0.084(2) Uani 0.66 1 d P . .
O12B O 0.4683(9) 0.0746(6) 0.6203(10) 0.062(4) Uani 0.34 1 d P . .
O13B O 0.4637(8) 0.1056(7) 0.4781(9) 0.067(4) Uani 0.34 1 d P . .
O14B O 0.4786(9) 0.1728(6) 0.5825(9) 0.066(4) Uani 0.34 1 d P . .
C1 C 0.3600(3) 0.0659(2) 0.7965(4) 0.0476(13) Uani 1 1 d . . .
H1A H 0.3566 0.0284 0.8153 0.057 Uiso 1 1 calc R . .
H1B H 0.3938 0.0661 0.7488 0.057 Uiso 1 1 calc R . .
C2 C 0.4030(3) 0.1009(2) 0.8593(4) 0.0455(12) Uani 1 1 d . . .
C3 C 0.4958(4) 0.1065(2) 0.8647(4) 0.0526(14) Uani 1 1 d . . .
C4 C 0.5310(5) 0.1409(4) 0.9183(8) 0.124(5) Uani 1 1 d . . .
H4 H 0.4959 0.1622 0.9498 0.149 Uiso 1 1 calc R . .
C5 C 0.6151(5) 0.1451(5) 0.9274(9) 0.152(6) Uani 1 1 d . . .
H5 H 0.6370 0.1684 0.9663 0.182 Uiso 1 1 calc R . .
C6 C 0.6699(5) 0.1164(3) 0.8817(7) 0.082(3) Uani 1 1 d . . .
C7 C 0.6370(4) 0.0850(3) 0.8232(5) 0.0711(19) Uani 1 1 d . . .
H7 H 0.6728 0.0671 0.7883 0.085 Uiso 1 1 calc R . .
C8 C 0.5500(4) 0.0797(3) 0.8154(4) 0.0603(16) Uani 1 1 d . . .
H8 H 0.5277 0.0573 0.7756 0.072 Uiso 1 1 calc R . .
C9 C 0.8132(5) 0.0911(5) 0.8532(7) 0.114(3) Uani 1 1 d . . .
H9A H 0.8262 0.1082 0.8035 0.170 Uiso 1 1 calc R . .
H9B H 0.7891 0.0556 0.8435 0.170 Uiso 1 1 calc R . .
H9C H 0.8643 0.0874 0.8846 0.170 Uiso 1 1 calc R . .
C10 C 0.1888(9) -0.0633(3) 0.8968(8) 0.133(4) Uani 1 1 d . . .
C11 C 0.0817(6) 0.0460(4) 1.0540(7) 0.109(3) Uani 1 1 d . . .
C12 C 0.3540(6) 0.0244(5) 1.0233(8) 0.113(4) Uani 1 1 d . . .
C13 C -0.0069(6) 0.1939(5) 0.7696(10) 0.153(6) Uani 1 1 d . . .
H13A H -0.0488 0.1923 0.8104 0.229 Uiso 1 1 calc R . .
H13B H -0.0238 0.1705 0.7264 0.229 Uiso 1 1 calc R . .
H13C H -0.0020 0.2309 0.7508 0.229 Uiso 1 1 calc R . .
C14 C 0.0335(5) 0.0535(4) 0.7834(7) 0.096(3) Uani 1 1 d . . .
H14A H 0.0868 0.0343 0.7864 0.144 Uiso 1 1 calc R . .
H14B H 0.0329 0.0770 0.7377 0.144 Uiso 1 1 calc R . .
H14C H -0.0122 0.0275 0.7790 0.144 Uiso 1 1 calc R . .
C15 C 0.0429(7) 0.2116(5) 0.9796(11) 0.182(8) Uani 1 1 d . . .
H15A H 0.0223 0.2407 0.9463 0.274 Uiso 1 1 calc R . .
H15B H 0.1031 0.2156 0.9878 0.274 Uiso 1 1 calc R . .
H15C H 0.0149 0.2130 1.0298 0.274 Uiso 1 1 calc R . .
C16 C 0.2857(8) 0.2225(6) 0.3678(7) 0.140(4) Uani 1 1 d . . .
H16A H 0.2420 0.2500 0.3685 0.209 Uiso 1 1 calc R . .
H16B H 0.2613 0.1880 0.3523 0.209 Uiso 1 1 calc R . .
H16C H 0.3285 0.2328 0.3306 0.209 Uiso 1 1 calc R . .
C17 C 0.3281(7) 0.3026(3) 0.5666(7) 0.107(3) Uani 1 1 d . . .
H17A H 0.2821 0.3189 0.5951 0.160 Uiso 1 1 calc R . .
H17B H 0.3204 0.3095 0.5108 0.160 Uiso 1 1 calc R . .
H17C H 0.3810 0.3182 0.5845 0.160 Uiso 1 1 calc R . .
C18 C 0.1279(6) 0.2334(4) 0.5717(8) 0.116(4) Uani 1 1 d . . .
H18A H 0.1462 0.2605 0.6096 0.175 Uiso 1 1 calc R . .
H18B H 0.1227 0.1986 0.5975 0.175 Uiso 1 1 calc R . .
H18C H 0.0738 0.2439 0.5492 0.175 Uiso 1 1 calc R . .
C19 C 0.5568(10) 0.0442(10) 0.5848(19) 0.166(12) Uani 0.80 1 d P . .
C20 C 0.5448(19) 0.1193(17) 0.457(3) 0.23(2) Uani 0.60 1 d P . .
C19B C 0.522(3) 0.035(2) 0.594(3) 0.072(15) Uani 0.20 1 d P . .
C20B C 0.4926(17) 0.1384(10) 0.4304(14) 0.082(6) Uani 0.40 1 d P . .
C21 C 0.5012(6) 0.1924(3) 0.6690(6) 0.095(3) Uani 1 1 d . . .
C22 C 0.2262(6) 0.1634(3) 1.0803(5) 0.086(2) Uani 1 1 d . . .
C23 C 0.2302(9) 0.1796(6) 1.1633(7) 0.155(5) Uani 1 1 d . . .
H23A H 0.1913 0.1576 1.1931 0.232 Uiso 1 1 calc R . .
H23B H 0.2149 0.2175 1.1679 0.232 Uiso 1 1 calc R . .
H23C H 0.2869 0.1743 1.1837 0.232 Uiso 1 1 calc R . .
C24 C 0.2523(4) 0.2472(3) 0.8362(5) 0.070(2) Uani 1 1 d . . .
C25 C 0.2649(8) 0.2989(3) 0.7947(10) 0.159(6) Uani 1 1 d . . .
H25A H 0.2148 0.3211 0.7993 0.239 Uiso 1 1 calc R . .
H25B H 0.2755 0.2919 0.7396 0.239 Uiso 1 1 calc R . .
H25C H 0.3127 0.3179 0.8178 0.239 Uiso 1 1 calc R . .
C26 C 0.2717(5) 0.0615(3) 0.3965(5) 0.0665(18) Uani 1 1 d . . .
C27 C 0.2588(6) 0.0323(4) 0.3207(6) 0.098(3) Uani 1 1 d . . .
H27A H 0.3062 0.0391 0.2868 0.147 Uiso 1 1 calc R . .
H27B H 0.2074 0.0450 0.2953 0.147 Uiso 1 1 calc R . .
H27C H 0.2544 -0.0063 0.3307 0.147 Uiso 1 1 calc R . .
C28 C 0.2749(5) -0.0081(2) 0.6255(5) 0.0680(18) Uani 1 1 d . . .
C29 C 0.2571(8) -0.0637(3) 0.6545(8) 0.133(5) Uani 1 1 d . . .
H29A H 0.2157 -0.0620 0.6958 0.199 Uiso 1 1 calc R . .
H29B H 0.3086 -0.0798 0.6751 0.199 Uiso 1 1 calc R . .
H29C H 0.2354 -0.0857 0.6116 0.199 Uiso 1 1 calc R . .
C30 C 0.0863(6) 0.0886(4) 0.5624(6) 0.094(3) Uani 1 1 d . . .
C31 C -0.0025(6) 0.0648(5) 0.5498(11) 0.169(7) Uani 1 1 d . . .
H31A H -0.0009 0.0259 0.5586 0.253 Uiso 1 1 calc R . .
H31B H -0.0216 0.0720 0.4964 0.253 Uiso 1 1 calc R . .
H31C H -0.0410 0.0814 0.5864 0.253 Uiso 1 1 calc R . .
C32 C 0.9755(11) 0.8454(10) 0.6750(13) 0.722(17) Uani 1 1 d D . .
F1 F 1.0152(9) 0.8188(6) 0.6222(10) 0.278(7) Uiso 1 1 d D . .
F2 F 0.9421(8) 0.8007(5) 0.7045(9) 0.266(6) Uiso 1 1 d D . .
F3 F 0.9088(9) 0.8500(6) 0.6279(10) 0.290(6) Uiso 1 1 d D . .
S3 S 0.9925(4) 0.8995(3) 0.7152(5) 0.107(3) Uani 0.50 1 d PD . .
S3B S 0.9967(6) 0.8870(7) 0.7315(10) 0.227(10) Uani 0.50 1 d PD . .
O15 O 1.0143(13) 0.9362(7) 0.6577(11) 0.148(6) Uiso 0.50 1 d PD . .
O16 O 0.9268(7) 0.9115(4) 0.7573(7) 0.180(4) Uiso 1 1 d D . .
O17 O 1.0773(8) 0.8909(6) 0.7229(12) 0.253(7) Uiso 1 1 d D . .
O15B O 1.024(2) 0.8582(11) 0.7930(17) 0.235(12) Uiso 0.50 1 d PD . .
C33 C 0.7943(13) 0.1760(9) 0.5612(16) 0.97(11) Uani 1 1 d D . .
F4 F 0.8268(17) 0.1547(12) 0.4900(19) 0.452(14) Uiso 1 1 d D . .
F5 F 0.8323(12) 0.2270(7) 0.5536(14) 0.355(9) Uiso 1 1 d D . .
F6 F 0.8820(16) 0.1847(18) 0.581(3) 0.337(18) Uiso 0.50 1 d PD . .
F6B F 0.7192(11) 0.2009(8) 0.5335(14) 0.192(7) Uiso 0.50 1 d PD . .
S4 S 0.7795(4) 0.1472(3) 0.6320(4) 0.1047(19) Uani 0.50 1 d PD . .
S4B S 0.7799(7) 0.1254(6) 0.5973(6) 0.222(9) Uani 0.50 1 d PD . .
O18 O 0.7057(11) 0.1187(9) 0.6258(17) 0.385(14) Uiso 1 1 d D . .
O19 O 0.8441(8) 0.1136(5) 0.6477(10) 0.220(6) Uiso 1 1 d D . .
O20 O 0.7507(14) 0.1861(8) 0.6804(15) 0.185(8) Uiso 0.50 1 d PD . .
O20B O 0.773(2) 0.0946(15) 0.5349(19) 0.288(16) Uiso 0.50 1 d PD . .
C34 C 0.5633(14) 0.8484(9) 0.7951(15) 0.56(5) Uani 1 1 d D . .
F7 F 0.4886(18) 0.8432(11) 0.7410(15) 0.457(15) Uiso 1 1 d D . .
F8 F 0.5842(12) 0.9075(9) 0.7948(12) 0.362(10) Uiso 1 1 d D . .
F9 F 0.5195(12) 0.8412(8) 0.8726(12) 0.315(9) Uiso 1 1 d D . .
S5 S 0.4713(5) 0.9085(3) 0.7929(4) 0.268(4) Uani 1 1 d D . .
O21 O 0.3887(12) 0.8697(7) 0.8152(11) 0.328(11) Uiso 1 1 d D . .
O22 O 0.4693(8) 0.9465(5) 0.8780(8) 0.203(5) Uiso 1 1 d D . .
O23 O 0.4541(8) 0.9437(5) 0.7269(8) 0.210(5) Uiso 1 1 d D . .

loop_
_atom_site_aniso_label
_atom_site_aniso_U_11
_atom_site_aniso_U_22
_atom_site_aniso_U_33
_atom_site_aniso_U_23
_atom_site_aniso_U_13
_atom_site_aniso_U_12
Ru1 0.0362(3) 0.0493(2) 0.0473(3) -0.00555(18) 0.0057(2) -0.00104(16)
Ru2 0.0545(3) 0.0447(2) 0.0433(3) -0.00205(18) -0.0026(2) 0.00291(17)
S1 0.0383(7) 0.0440(6) 0.0432(7) -0.0026(5) 0.0005(6) -0.0014(5)
S2 0.0729(10) 0.0425(6) 0.0447(8) -0.0019(6) 0.0037(7) 0.0019(6)
P1 0.0604(10) 0.0595(8) 0.0528(10) 0.0055(7) 0.0034(8) -0.0077(7)
P2 0.0373(9) 0.0679(9) 0.0793(13) -0.0046(8) 0.0071(9) 0.0049(6)
P3 0.0723(12) 0.0546(8) 0.0540(10) 0.0088(7) -0.0026(9) 0.0072(7)
P4 0.0585(11) 0.0666(9) 0.0610(11) -0.0007(8) 0.0054(9) 0.0028(7)
N1 0.058(4) 0.075(3) 0.057(4) -0.010(3) 0.014(3) -0.005(2)
N2 0.053(3) 0.046(2) 0.066(4) -0.015(2) 0.005(3) -0.0013(19)
N3 0.076(4) 0.059(3) 0.053(3) -0.006(3) -0.002(3) 0.004(2)
N4 0.068(3) 0.046(3) 0.061(4) -0.005(2) 0.000(3) 0.002(2)
N5 0.055(4) 0.074(3) 0.082(5) -0.010(3) -0.006(3) -0.003(3)
O1 0.036(2) 0.060(2) 0.050(2) -0.0122(17) -0.0002(19) 0.0007(15)
O2 0.034(3) 0.136(5) 0.152(7) -0.040(4) -0.008(4) -0.007(3)
O3 0.084(9) 0.053(4) 0.068(6) 0.005(4) 0.023(8) -0.016(6)
O4 0.074(6) 0.098(6) 0.071(6) 0.012(5) 0.025(5) -0.028(5)
O5 0.071(6) 0.091(6) 0.072(7) 0.023(5) -0.018(5) -0.011(4)
O3B 0.085(13) 0.056(7) 0.068(11) 0.007(6) -0.002(12) -0.023(9)
O4B 0.141(16) 0.092(10) 0.065(10) 0.015(7) 0.024(11) 0.007(9)
O5B 0.085(10) 0.073(7) 0.070(9) 0.014(6) -0.001(8) 0.008(6)
O6 0.054(3) 0.099(4) 0.138(6) 0.040(4) -0.013(3) 0.004(2)
O7 0.048(3) 0.087(3) 0.082(4) -0.009(3) 0.008(3) -0.008(2)
O8 0.052(3) 0.121(5) 0.129(6) -0.047(4) 0.013(3) 0.019(3)
O9 0.094(4) 0.126(4) 0.068(4) 0.032(3) 0.011(3) 0.014(3)
O10 0.112(4) 0.046(2) 0.087(4) 0.006(2) -0.012(3) -0.005(2)
O11 0.085(4) 0.077(3) 0.088(4) 0.020(3) -0.001(3) 0.024(2)
O12 0.077(6) 0.083(6) 0.133(11) -0.018(6) 0.001(7) 0.013(4)
O13 0.075(6) 0.125(8) 0.124(10) 0.031(7) 0.045(7) -0.004(5)
O14 0.063(5) 0.103(6) 0.084(6) 0.009(5) -0.008(4) -0.010(4)
O12B 0.058(9) 0.070(8) 0.058(9) 0.001(7) 0.001(7) 0.025(6)
O13B 0.032(7) 0.120(12) 0.049(8) -0.026(8) 0.015(6) -0.005(7)
O14B 0.059(9) 0.087(9) 0.051(8) 0.006(7) 0.004(7) -0.023(6)
C1 0.042(3) 0.053(3) 0.048(3) -0.006(2) -0.002(3) 0.000(2)
C2 0.039(3) 0.050(3) 0.048(3) 0.003(2) 0.004(3) 0.001(2)
C3 0.034(3) 0.062(3) 0.062(4) -0.007(3) 0.003(3) 0.000(2)
C4 0.045(5) 0.155(8) 0.174(12) -0.114(8) 0.025(6) -0.012(5)
C5 0.048(5) 0.189(10) 0.218(16) -0.146(11) 0.003(7) -0.015(6)
C6 0.041(4) 0.084(5) 0.120(8) -0.019(5) 0.004(5) -0.008(3)
C7 0.035(4) 0.118(6) 0.061(4) -0.008(4) 0.007(3) 0.018(3)
C8 0.043(4) 0.087(4) 0.051(4) -0.012(3) -0.002(3) 0.006(3)
C9 0.035(4) 0.196(10) 0.111(8) 0.017(8) 0.015(5) 0.007(5)
C10 0.209(12) 0.049(4) 0.140(11) 0.018(5) 0.005(9) -0.019(5)
C11 0.091(7) 0.137(8) 0.099(8) 0.013(6) 0.045(6) -0.009(6)
C12 0.075(6) 0.150(9) 0.113(9) 0.040(7) -0.021(6) -0.017(5)
C13 0.072(6) 0.154(9) 0.231(18) 0.065(10) -0.053(8) 0.020(6)
C14 0.075(5) 0.105(6) 0.108(8) -0.027(5) -0.008(5) -0.012(4)
C15 0.095(8) 0.171(11) 0.28(2) -0.125(13) 0.049(10) 0.021(7)
C16 0.136(10) 0.215(13) 0.068(7) 0.003(8) -0.006(7) -0.024(9)
C17 0.142(8) 0.052(4) 0.126(9) 0.008(4) -0.008(7) -0.010(4)
C18 0.105(7) 0.096(6) 0.150(11) 0.031(6) 0.037(7) 0.042(5)
C19 0.052(11) 0.169(15) 0.28(3) 0.025(16) 0.009(13) 0.051(10)
C20 0.11(2) 0.36(5) 0.22(4) -0.13(4) 0.02(2) 0.00(2)
C19B 0.06(3) 0.08(2) 0.07(2) 0.01(2) 0.01(2) 0.07(3)
C20B 0.068(15) 0.118(16) 0.062(13) -0.004(11) 0.033(12) 0.007(12)
C21 0.106(7) 0.088(5) 0.089(7) -0.010(5) -0.008(5) -0.024(5)
C22 0.106(7) 0.098(5) 0.054(5) -0.020(4) 0.020(5) -0.011(5)
C23 0.219(14) 0.192(12) 0.053(6) -0.027(7) 0.015(8) -0.059(10)
C24 0.067(4) 0.052(3) 0.090(6) -0.015(3) -0.001(4) 0.001(3)
C25 0.191(12) 0.055(5) 0.231(18) 0.022(7) -0.020(12) -0.003(6)
C26 0.079(5) 0.066(4) 0.054(4) -0.010(3) -0.009(4) 0.009(3)
C27 0.119(7) 0.104(6) 0.069(6) -0.028(5) -0.017(5) 0.018(5)
C28 0.074(5) 0.052(3) 0.078(5) -0.009(3) -0.008(4) -0.001(3)
C29 0.158(10) 0.068(5) 0.172(13) 0.038(6) -0.011(9) -0.025(5)
C30 0.083(6) 0.107(6) 0.091(7) -0.017(5) -0.003(6) 0.014(5)
C31 0.059(6) 0.214(14) 0.23(2) -0.037(12) -0.009(8) -0.035(7)
C32 0.47(2) 1.48(6) 0.23(3) -0.30(5) 0.17(3) -0.758
S3 0.086(6) 0.121(4) 0.114(6) -0.044(4) 0.030(5) -0.020(4)
S3B 0.126(9) 0.353(18) 0.200(14) -0.139(13) -0.103(10) 0.134(10)
C33 2.0(3) 0.30(5) 0.59(11) 0.30(6) -0.39(14) 0.20(9)
S4 0.079(4) 0.142(4) 0.094(5) 0.021(4) -0.007(3) 0.008(3)
S4B 0.111(8) 0.45(3) 0.100(8) -0.045(10) -0.003(6) -0.049(9)
C34 0.15(2) 0.24(3) 1.30(17) 0.11(6) -0.01(5) 0.07(2)
S5 0.353(9) 0.201(5) 0.244(7) 0.038(5) -0.181(7) 0.026(6)

loop_
_atom_type_symbol
_atom_type_description
_atom_type_scat_dispersion_real
_atom_type_scat_dispersion_imag
_atom_type_scat_source
C C 0.0033 0.0016 'International Tables Vol C Tables 4.2.6.8 and 6.1.1.4'
Ru Ru -1.2594 0.8363 'International Tables Vol C Tables 4.2.6.8 and 6.1.1.4'
S S 0.1246 0.1234 'International Tables Vol C Tables 4.2.6.8 and 6.1.1.4'
P P 0.1023 0.0942 'International Tables Vol C Tables 4.2.6.8 and 6.1.1.4'
N N 0.0061 0.0033 'International Tables Vol C Tables 4.2.6.8 and 6.1.1.4'
O O 0.0106 0.0060 'International Tables Vol C Tables 4.2.6.8 and 6.1.1.4'
F F 0.0171 0.0103 'International Tables Vol C Tables 4.2.6.8 and 6.1.1.4'
H H 0.0000 0.0000 'International Tables Vol C Tables 4.2.6.8 and 6.1.1.4'

loop_
_geom_angle_atom_site_label_1
_geom_angle_atom_site_label_2
_geom_angle_atom_site_label_3
_geom_angle
_geom_angle_site_symmetry_1
_geom_angle_site_symmetry_3
_geom_angle_publ_flag
N1 Ru1 N2 88.3(2) . . ?
N1 Ru1 O1 88.25(19) . . ?
N2 Ru1 O1 83.18(17) . . ?
N1 Ru1 P2 95.92(16) . . ?
N2 Ru1 P2 89.01(14) . . ?
O1 Ru1 P2 171.04(12) . . ?
N1 Ru1 P1 87.67(17) . . ?
N2 Ru1 P1 175.50(16) . . ?
O1 Ru1 P1 94.61(11) . . ?
P2 Ru1 P1 93.48(7) . . ?
N1 Ru1 S1 169.01(16) . . ?
N2 Ru1 S1 92.69(15) . . ?
O1 Ru1 S1 81.02(12) . . ?
P2 Ru1 S1 95.03(6) . . ?
P1 Ru1 S1 90.83(6) . . ?
N3 Ru2 N4 85.1(2) . . ?
N3 Ru2 N5 84.3(2) . . ?
N4 Ru2 N5 81.3(2) . . ?
N3 Ru2 P3 93.92(15) . . ?
N4 Ru2 P3 176.50(15) . . ?
N5 Ru2 P3 95.26(17) . . ?
N3 Ru2 P4 92.78(17) . . ?
N4 Ru2 P4 91.69(15) . . ?
N5 Ru2 P4 172.60(16) . . ?
P3 Ru2 P4 91.73(7) . . ?
N3 Ru2 S2 174.85(16) . . ?
N4 Ru2 S2 94.32(16) . . ?
N5 Ru2 S2 90.53(19) . . ?
P3 Ru2 S2 86.33(6) . . ?
P4 Ru2 S2 92.36(7) . . ?
C1 S1 S2 101.5(2) . . ?
C1 S1 Ru1 97.2(2) . . ?
S2 S1 Ru1 109.83(7) . . ?
S1 S2 Ru2 107.05(7) . . ?
O3B P1 O4B 110.9(10) . . ?
O3B P1 O5 121.2(8) . . ?
O4B P1 O5 55.1(8) . . ?
O3B P1 O3 26.3(6) . . ?
O4B P1 O3 125.6(7) . . ?
O5 P1 O3 108.9(7) . . ?
O3B P1 O4 75.1(7) . . ?
O4B P1 O4 45.6(8) . . ?
O5 P1 O4 97.5(6) . . ?
O3 P1 O4 99.6(5) . . ?
O3B P1 O5B 99.9(8) . . ?
O4B P1 O5B 95.8(9) . . ?
O5 P1 O5B 42.1(6) . . ?
O3 P1 O5B 76.8(7) . . ?
O4 P1 O5B 130.1(6) . . ?
O3B P1 Ru1 116.0(8) . . ?
O4B P1 Ru1 120.4(6) . . ?
O5 P1 Ru1 118.7(3) . . ?
O3 P1 Ru1 112.6(5) . . ?
O4 P1 Ru1 117.1(4) . . ?
O5B P1 Ru1 109.7(4) . . ?
O7 P2 O8 94.2(3) . . ?
O7 P2 O6 105.3(3) . . ?
O8 P2 O6 106.3(4) . . ?
O7 P2 Ru1 122.6(2) . . ?
O8 P2 Ru1 119.1(3) . . ?
O6 P2 Ru1 107.4(2) . . ?
O10 P3 O9 100.5(3) . . ?
O10 P3 O11 105.2(3) . . ?
O9 P3 O11 100.0(3) . . ?
O10 P3 Ru2 112.69(19) . . ?
O9 P3 Ru2 118.4(2) . . ?
O11 P3 Ru2 117.7(2) . . ?
O12B P4 O14B 109.1(9) . . ?
O12B P4 O13 121.9(7) . . ?
O14B P4 O13 50.0(7) . . ?
O12B P4 O12 37.1(6) . . ?
O14B P4 O12 129.0(7) . . ?
O13 P4 O12 107.4(6) . . ?
O12B P4 O14 62.1(7) . . ?
O14B P4 O14 54.7(6) . . ?
O13 P4 O14 99.1(6) . . ?
O12 P4 O14 97.2(6) . . ?
O12B P4 O13B 104.0(8) . . ?
O14B P4 O13B 97.4(8) . . ?
O13 P4 O13B 48.1(7) . . ?
O12 P4 O13B 70.9(8) . . ?
O14 P4 O13B 133.6(6) . . ?
O12B P4 Ru2 113.2(6) . . ?
O14B P4 Ru2 121.7(6) . . ?
O13 P4 Ru2 123.6(4) . . ?
O12 P4 Ru2 108.8(4) . . ?
O14 P4 Ru2 117.3(3) . . ?
O13B P4 Ru2 108.9(5) . . ?
C22 N1 Ru1 171.8(7) . . ?
C24 N2 Ru1 171.6(6) . . ?
C26 N3 Ru2 171.5(6) . . ?
C28 N4 Ru2 171.6(6) . . ?
C30 N5 Ru2 168.4(7) . . ?
C2 O1 Ru1 121.6(4) . . ?
C6 O2 C9 119.3(7) . . ?
O3B O3 C10 78(2) . . ?
O3B O3 P1 75(3) . . ?
C10 O3 P1 119.7(10) . . ?
O4B O4 C11 70.4(11) . . ?
O4B O4 P1 63.7(8) . . ?
C11 O4 P1 123.8(8) . . ?
O5B O5 O4B 133.6(13) . . ?
O5B O5 C12 59.7(9) . . ?
O4B O5 C12 163.6(12) . . ?
O5B O5 P1 74.8(9) . . ?
O4B O5 P1 61.7(7) . . ?
C12 O5 P1 124.5(8) . . ?
O3 O3B C10 75(2) . . ?
O3 O3B P1 79(3) . . ?
C10 O3B P1 120.2(15) . . ?
O4 O4B O5 127.8(14) . . ?
O4 O4B C11 60.8(11) . . ?
O5 O4B C11 170.6(16) . . ?
O4 O4B P1 70.7(9) . . ?
O5 O4B P1 63.2(7) . . ?
C11 O4B P1 121.7(13) . . ?
O5 O5B C12 70.2(11) . . ?
O5 O5B P1 63.1(8) . . ?
C12 O5B P1 123.4(11) . . ?
C13 O6 P2 123.4(7) . . ?
C14 O7 P2 121.5(5) . . ?
C15 O8 P2 121.8(7) . . ?
C16 O9 P3 130.5(7) . . ?
C17 O10 P3 122.0(6) . . ?
C18 O11 P3 122.9(6) . . ?
O12B O12 C19B 78(3) . . ?
O12B O12 C19 81.1(17) . . ?
C19B O12 C19 21(3) . . ?
O12B O12 P4 68.2(10) . . ?
C19B O12 P4 136(3) . . ?
C19 O12 P4 122.5(12) . . ?
O14B O13 O13B 134.5(12) . . ?
O14B O13 C20B 172.0(15) . . ?
O13B O13 C20B 53.3(13) . . ?
O14B O13 P4 64.8(7) . . ?
O13B O13 P4 71.1(8) . . ?
C20B O13 P4 123.2(14) . . ?
O14B O13 C20 139.3(19) . . ?
O13B O13 C20 55.5(14) . . ?
C20B O13 C20 40.2(17) . . ?
P4 O13 C20 115.6(18) . . ?
C21 O14 O14B 65.8(8) . . ?
C21 O14 O12B 166.0(9) . . ?
O14B O14 O12B 106.7(10) . . ?
C21 O14 P4 122.8(7) . . ?
O14B O14 P4 59.0(7) . . ?
O12B O14 P4 55.1(6) . . ?
O12 O12B C19B 58(2) . . ?
O12 O12B P4 74.7(12) . . ?
C19B O12B P4 125(2) . . ?
O12 O12B O14 133.0(16) . . ?
C19B O12B O14 137(3) . . ?
P4 O12B O14 62.8(6) . . ?
O12 O12B C19 63.9(15) . . ?
C19B O12B C19 19(3) . . ?
P4 O12B C19 116.5(14) . . ?
O14 O12B C19 118.0(13) . . ?
C20B O13B O13 67.5(15) . . ?
C20B O13B C20 47(2) . . ?
O13 O13B C20 72.1(16) . . ?
C20B O13B P4 127.0(16) . . ?
O13 O13B P4 60.8(7) . . ?
C20 O13B P4 120.4(19) . . ?
O13 O14B O14 122.3(12) . . ?
O13 O14B P4 65.3(8) . . ?
O14 O14B P4 66.2(6) . . ?
O13 O14B C21 164.1(14) . . ?
O14 O14B C21 55.9(7) . . ?
P4 O14B C21 120.1(10) . . ?
C2 C1 S1 111.3(4) . . ?
O1 C2 C3 119.0(5) . . ?
O1 C2 C1 118.9(5) . . ?
C3 C2 C1 122.0(5) . . ?
C4 C3 C8 116.9(6) . . ?
C4 C3 C2 119.9(6) . . ?
C8 C3 C2 123.1(6) . . ?
C5 C4 C3 121.6(7) . . ?
C4 C5 C6 122.1(8) . . ?
O2 C6 C7 124.3(8) . . ?
O2 C6 C5 117.5(8) . . ?
C7 C6 C5 118.0(7) . . ?
C6 C7 C8 119.6(7) . . ?
C3 C8 C7 121.6(6) . . ?
O3 C10 O3B 27.3(6) . . ?
O4 C11 O4B 48.8(8) . . ?
O5B C12 O5 50.2(7) . . ?
C19B C19 O12 43(4) . . ?
C19B C19 O12B 48(5) . . ?
O12 C19 O12B 35.0(7) . . ?
C20B C20 O13B 59(2) . . ?
C20B C20 O13 61(2) . . ?
O13B C20 O13 52.4(13) . . ?
C19 C19B O12 116(7) . . ?
C19 C19B O12B 113(7) . . ?
O12 C19B O12B 44.9(14) . . ?
C20 C20B O13B 74(3) . . ?
C20 C20B O13 79(3) . . ?
O13B C20B O13 59.3(12) . . ?
O14 C21 O14B 58.3(7) . . ?
N1 C22 C23 176.6(12) . . ?
N2 C24 C25 176.2(10) . . ?
N3 C26 C27 179.7(10) . . ?
N4 C28 C29 176.2(10) . . ?
N5 C30 C31 174.3(11) . . ?
F1 C32 F3 91.0(16) . . ?
F1 C32 F2 92.6(18) . . ?
F3 C32 F2 88.9(13) . . ?
F1 C32 S3B 135.9(17) . . ?
F3 C32 S3B 121(2) . . ?
F2 C32 S3B 115.4(19) . . ?
F1 C32 S3 132.6(15) . . ?
F3 C32 S3 109.3(18) . . ?
F2 C32 S3 128.8(18) . . ?
S3B C32 S3 16.0(10) . . ?
O16 S3 O17 140.7(12) . . ?
O16 S3 O15 116.7(12) . . ?
O17 S3 O15 85.0(11) . . ?
O16 S3 C32 107.9(9) . . ?
O17 S3 C32 94.4(10) . . ?
O15 S3 C32 107.5(13) . . ?
O16 S3 O15B 86.5(13) . . ?
O17 S3 O15B 64.1(13) . . ?
O15 S3 O15B 148.4(15) . . ?
C32 S3 O15B 82.9(14) . . ?
O17 S3B O15B 79.4(15) . . ?
O17 S3B O16 145.8(15) . . ?
O15B S3B O16 104(2) . . ?
O17 S3B C32 101.5(13) . . ?
O15B S3B C32 102(2) . . ?
O16 S3B C32 110.6(11) . . ?
O17 S3B O15 72.7(14) . . ?
O15B S3B O15 150.3(18) . . ?
O16 S3B O15 93.7(12) . . ?
C32 S3B O15 93.0(13) . . ?
S3 O15 S3B 5.5(5) . . ?
S3 O16 S3B 18.1(11) . . ?
S3B O17 S3 17.8(12) . . ?
S3B O17 O15B 51.3(9) . . ?
S3 O17 O15B 68.7(13) . . ?
S3B O15B O17 49.3(9) . . ?
S3B O15B S3 3.9(8) . . ?
O17 O15B S3 47.2(7) . . ?
F5 C33 S4B 155(2) . . ?
F5 C33 F6B 86.6(15) . . ?
S4B C33 F6B 112.8(18) . . ?
F5 C33 S4 127(2) . . ?
S4B C33 S4 32.8(7) . . ?
F6B C33 S4 111(2) . . ?
F5 C33 F4 95(2) . . ?
S4B C33 F4 96(2) . . ?
F6B C33 F4 101(2) . . ?
S4 C33 F4 127(2) . . ?
F5 C33 F6 58(2) . . ?
S4B C33 F6 101(2) . . ?
F6B C33 F6 145(3) . . ?
S4 C33 F6 93(2) . . ?
F4 C33 F6 84(3) . . ?
C33 F4 S4B 41.7(13) . . ?
F6 F5 C33 62.4(12) . . ?
F5 F6 C33 59.5(12) . . ?
F5 F6 S4 91.7(16) . . ?
C33 F6 S4 43.1(16) . . ?
S4B S4 O19 73.6(11) . . ?
S4B S4 O20 159.5(16) . . ?
O19 S4 O20 125.6(15) . . ?
S4B S4 O18 67.2(11) . . ?
O19 S4 O18 110.4(13) . . ?
O20 S4 O18 96.6(14) . . ?
S4B S4 C33 72.9(12) . . ?
O19 S4 C33 110.0(12) . . ?
O20 S4 C33 103.0(15) . . ?
O18 S4 C33 110.1(15) . . ?
S4B S4 F6 88.6(17) . . ?
O19 S4 F6 76.0(12) . . ?
O20 S4 F6 102.4(17) . . ?
O18 S4 F6 150.7(17) . . ?
C33 S4 F6 44.0(11) . . ?
S4B S4 O20B 5.3(16) . . ?
O19 S4 O20B 78.7(13) . . ?
O20 S4 O20B 154.9(16) . . ?
O18 S4 O20B 65.8(14) . . ?
C33 S4 O20B 69.4(16) . . ?
F6 S4 O20B 88.6(17) . . ?
S4 S4B O18 77.9(13) . . ?
S4 S4B O20B 171(3) . . ?
O18 S4B O20B 100(2) . . ?
S4 S4B O19 71.9(9) . . ?
O18 S4B O19 114.6(17) . . ?
O20B S4B O19 116(2) . . ?
S4 S4B C33 74.3(13) . . ?
O18 S4B C33 115.5(16) . . ?
O20B S4B C33 100(2) . . ?
O19 S4B C33 109.8(12) . . ?
S4 S4B F4 114.5(14) . . ?
O18 S4B F4 134.8(18) . . ?
O20B S4B F4 61.5(19) . . ?
O19 S4B F4 110.5(12) . . ?
C33 S4B F4 42.2(11) . . ?
S4 S4B O20 12.9(10) . . ?
O18 S4B O20 68.2(12) . . ?
O20B S4B O20 159(2) . . ?
O19 S4B O20 84.1(11) . . ?
C33 S4B O20 72.7(13) . . ?
F4 S4B O20 114.8(12) . . ?
S4B O18 S4 34.8(7) . . ?
S4 O19 S4B 34.5(7) . . ?
S4 O20 S4B 7.6(6) . . ?
S4B O20B S4 3.3(10) . . ?
F8 C34 F7 104.9(16) . . ?
F8 C34 F9 102.9(17) . . ?
F7 C34 F9 99.0(15) . . ?
F8 C34 S5 57.4(11) . . ?
F7 C34 S5 60.0(14) . . ?
F9 C34 S5 76.6(14) . . ?
C34 F7 S5 75.8(14) . . ?
C34 F8 S5 78.0(12) . . ?
O23 S5 O21 112.4(9) . . ?
O23 S5 O22 108.8(7) . . ?
O21 S5 O22 95.5(8) . . ?
O23 S5 F8 101.5(11) . . ?
O21 S5 F8 140.9(11) . . ?
O22 S5 F8 91.4(8) . . ?
O23 S5 F7 100.3(11) . . ?
O21 S5 F7 74.5(10) . . ?
O22 S5 F7 150.9(9) . . ?
F8 S5 F7 80.9(10) . . ?
O23 S5 C34 124.5(11) . . ?
O21 S5 C34 98.1(9) . . ?
O22 S5 C34 113.2(9) . . ?
F8 S5 C34 44.6(6) . . ?
F7 S5 C34 44.2(6) . . ?

loop_
_geom_bond_atom_site_label_1
_geom_bond_atom_site_label_2
_geom_bond_distance
_geom_bond_site_symmetry_2
_geom_bond_publ_flag
Ru1 N1 2.075(6) . ?
Ru1 N2 2.107(5) . ?
Ru1 O1 2.148(4) . ?
Ru1 P2 2.2309(18) . ?
Ru1 P1 2.2519(16) . ?
Ru1 S1 2.3395(14) . ?
Ru2 N3 2.089(6) . ?
Ru2 N4 2.114(5) . ?
Ru2 N5 2.134(6) . ?
Ru2 P3 2.2310(16) . ?
Ru2 P4 2.231(2) . ?
Ru2 S2 2.3733(16) . ?
S1 C1 1.815(5) . ?
S1 S2 2.060(2) . ?
P1 O3B 1.54(2) . ?
P1 O4B 1.547(15) . ?
P1 O5 1.567(9) . ?
P1 O3 1.574(14) . ?
P1 O4 1.629(8) . ?
P1 O5B 1.696(14) . ?
P2 O7 1.573(5) . ?
P2 O8 1.578(6) . ?
P2 O6 1.579(6) . ?
P3 O10 1.580(5) . ?
P3 O9 1.585(6) . ?
P3 O11 1.588(5) . ?
P4 O12B 1.513(14) . ?
P4 O14B 1.537(13) . ?
P4 O13 1.543(9) . ?
P4 O12 1.572(9) . ?
P4 O14 1.641(9) . ?
P4 O13B 1.672(13) . ?
N1 C22 1.127(10) . ?
N2 C24 1.106(8) . ?
N3 C26 1.113(9) . ?
N4 C28 1.114(8) . ?
N5 C30 1.111(10) . ?
O1 C2 1.228(7) . ?
O2 C6 1.344(10) . ?
O2 C9 1.426(11) . ?
O3 O3B 0.709(17) . ?
O3 C10 1.493(14) . ?
O4 O4B 1.23(2) . ?
O4 C11 1.431(14) . ?
O5 O5B 1.178(16) . ?
O5 O4B 1.44(2) . ?
O5 C12 1.443(13) . ?
O3B C10 1.52(2) . ?
O4B C11 1.54(2) . ?
O5B C12 1.324(17) . ?
O6 C13 1.447(9) . ?
O7 C14 1.448(10) . ?
O8 C15 1.459(12) . ?
O9 C16 1.362(13) . ?
O10 C17 1.428(8) . ?
O11 C18 1.407(11) . ?
O12 O12B 0.984(16) . ?
O12 C19B 1.18(4) . ?
O12 C19 1.541(18) . ?
O13 O14B 1.301(19) . ?
O13 O13B 1.316(17) . ?
O13 C20B 1.41(3) . ?
O13 C20 1.58(3) . ?
O14 C21 1.424(11) . ?
O14 O14B 1.464(17) . ?
O14 O12B 1.631(17) . ?
O12B C19B 1.36(4) . ?
O12B C19 1.69(2) . ?
O13B C20B 1.23(3) . ?
O13B C20 1.37(3) . ?
O14B C21 1.570(18) . ?
C1 C2 1.512(8) . ?
C2 C3 1.465(8) . ?
C3 C4 1.347(10) . ?
C3 C8 1.366(8) . ?
C4 C5 1.332(12) . ?
C5 C6 1.358(12) . ?
C6 C7 1.345(11) . ?
C7 C8 1.379(9) . ?
C19 C19B 0.61(6) . ?
C20 C20B 1.04(4) . ?
C22 C23 1.454(13) . ?
C24 C25 1.459(12) . ?
C26 C27 1.474(11) . ?
C28 C29 1.473(10) . ?
C30 C31 1.525(13) . ?
C32 F1 1.27(2) . ?
C32 F3 1.311(17) . ?
C32 F2 1.311(17) . ?
C32 S3B 1.43(3) . ?
C32 S3 1.51(3) . ?
S3 O16 1.295(11) . ?
S3 O17 1.354(14) . ?
S3 O15 1.368(14) . ?
S3 O15B 1.72(3) . ?
S3B O17 1.282(14) . ?
S3B O15B 1.319(16) . ?
S3B O16 1.329(12) . ?
S3B O15 1.75(2) . ?
O17 O15B 1.66(3) . ?
C33 F5 1.390(19) . ?
C33 S4B 1.40(2) . ?
C33 F6B 1.403(17) . ?
C33 S4 1.41(2) . ?
C33 F4 1.41(2) . ?
C33 F6 1.43(2) . ?
F4 S4B 2.09(3) . ?
F5 F6 1.37(4) . ?
F6 S4 2.05(4) . ?
S4 S4B 0.792(13) . ?
S4 O19 1.329(13) . ?
S4 O20 1.336(16) . ?
S4 O18 1.355(16) . ?
S4 O20B 2.08(2) . ?
S4B O18 1.278(16) . ?
S4B O20B 1.295(18) . ?
S4B O19 1.341(14) . ?
S4B O20 2.10(2) . ?
C34 F8 1.48(2) . ?
C34 F7 1.48(2) . ?
C34 F9 1.50(2) . ?
C34 S5 2.06(2) . ?
F7 S5 1.84(3) . ?
F8 S5 1.775(19) . ?
S5 O23 1.429(12) . ?
S5 O21 1.654(14) . ?
S5 O22 1.707(12) . ?
